data_9001665
loop_
_publ_author_name
'Kampf, A. R.'
'Foord, E. E.'

_publ_section_title
;Artroeite, PbAlF3(OH)2, a new mineral from the Grand Reef mine, Graham
 County, Arizona: Description and crystal structure
;
_journal_name_full 'American Mineralogist'
_journal_page_first 179
_journal_page_last 183
_journal_volume 80
_journal_year 1995
_chemical_formula_sum 'Al F3 H2 O2 Pb'
_chemical_name_mineral Artroeite
_space_group_IT_number 2
_symmetry_space_group_name_Hall '-P 1'
_symmetry_space_group_name_H-M 'P -1'
_cell_angle_alpha 90.68
_cell_angle_beta 107.69
_cell_angle_gamma 104.46
_cell_formula_units_Z 2
_cell_length_a 6.270
_cell_length_b 6.821
_cell_length_c 5.057
_cell_volume 198.618
_database_code_amcsd 0001717
_exptl_crystal_density_diffrn 5.438
_cod_original_formula_sum 'Pb Al F3 O2 H2'
_cod_database_code 9001665

loop_
_space_group_symop_operation_xyz
x,y,z
-x,-y,-z

loop_
_atom_site_aniso_label
_atom_site_aniso_U_11
_atom_site_aniso_U_22
_atom_site_aniso_U_33
_atom_site_aniso_U_12
_atom_site_aniso_U_13
_atom_site_aniso_U_23
Pb 0.00866 0.00607 0.01400 0.00235 0.00339 0.00156
Al 0.00850 0.00470 0.01000 0.00160 0.00310 0.00120
F1 0.01700 0.00690 0.01500 0.00300 0.00900 0.00030
F2 0.01200 0.00810 0.01100 0.00430 0.00200 0.00280
F3 0.00900 0.01050 0.02300 0.00010 0.00600 0.00200
O-h1 0.00800 0.00730 0.01300 0.00270 0.00500 0.00100
O-h2 0.01000 0.00760 0.00700 0.00300 0.00300 0.00210

loop_
_atom_site_label
_atom_site_fract_x
_atom_site_fract_y
_atom_site_fract_z
_atom_site_U_iso_or_equiv
_atom_site_type_symbol
_atom_site_attached_hydrogens
Pb 0.30975 0.19142 0.20352 ? Pb 0
Al 0.81100 0.32730 0.83640 ? Al 0
F1 0.79500 0.13780 0.57510 ? F 0
F2 0.74070 0.48910 0.56270 ? F 0
F3 0.51370 0.23080 0.81130 ? F 0
O-h1 0.86290 0.55140 0.09810 ? O 0
O-h2 0.89810 0.14320 0.09880 ? O 0
H1 0.80700 0.50900 0.25300 0.02000 H 0
H2 0.86200 0.12200 0.25500 0.02000 H 0

loop_
_cod_changelog_entry_id
_cod_changelog_entry_author
_cod_changelog_entry_date
_cod_changelog_entry_text
1
;cod-tools version 3.8.0
Id: cif_guess_AMCSD_atom_types 9581 2023-05-17 12:35:41Z saulius
;
2023-05-18T08:39:51+03:00
;Derived atom types and hydrogen counts
from atom names that follow the AMCSD naming convention
(Wat == water, O-H == hydroxyl).
;
2
;cod-tools version 3.10.1
Id: cif_fix_AMCSD_aniso_labels 10200 2024-08-01 14:09:44Z saulius
;
2024-08-02T12:20:02+03:00
;Changed the following '_atom_site_aniso_label' values:
'Oh1' -> 'O-h1'
'Oh2' -> 'O-h2'
;

loop_
_cod_related_entry_id
_cod_related_entry_database
_cod_related_entry_code
1 AMCSD 0001717
